data_4071740
loop_
_publ_author_name
'Arliguie, Th\'er\`ese'
'Blug, Matthias'
'Le Floch, Pascal'
'M\'ezailles, Nicolas'
'Thu\'ery, Pierre'
'Ephritikhine, Michel'

_publ_section_title
;
 Organouranium Complexes with Phosphinine-Based SPS Pincer Ligands.
 Variations with the Substituent at the Phosphorus Atom
;
_journal_issue 16
_journal_name_full Organometallics
_journal_page_first 4158
_journal_paper_doi 10.1021/om8003493
_journal_volume 27
_journal_year 2008
_chemical_formula_sum 'C42 H42 O2 P2 S4 U2'
_chemical_formula_weight 1245.00
_space_group_IT_number 14
_symmetry_cell_setting monoclinic
_symmetry_space_group_name_Hall '-P 2ybc'
_symmetry_space_group_name_H-M 'P 1 21/c 1'
_atom_sites_solution_hydrogens geom
_atom_sites_solution_primary direct
_atom_sites_solution_secondary difmap
_audit_creation_method SHELXL-97
_cell_angle_alpha 90.00
_cell_angle_beta 96.989(6)
_cell_angle_gamma 90.00
_cell_formula_units_Z 2
_cell_length_a 12.8051(10)
_cell_length_b 9.1321(7)
_cell_length_c 17.4375(16)
_cell_measurement_reflns_used 13311
_cell_measurement_temperature 100(2)
_cell_measurement_theta_max 25.68
_cell_measurement_theta_min 3.00
_cell_volume 2023.9(3)
_computing_cell_refinement 'DENZO-SMN (Otwinowski & Minor, 1997)'
_computing_data_collection 'Kappa-CCD software (Nonius B.V., 1998)'
_computing_data_reduction 'DENZO-SMN (Otwinowski & Minor, 1997)'
_computing_molecular_graphics 'SHELXTL (Sheldrick, 1999)'
_computing_publication_material 'SHELXTL (Sheldrick, 1999)'
_computing_structure_refinement 'SHELXL-97 (Sheldrick, 1997)'
_computing_structure_solution 'SHELXS-97 (Sheldrick, 1997)'
_diffrn_ambient_temperature 100(2)
_diffrn_measured_fraction_theta_full 0.991
_diffrn_measured_fraction_theta_max 0.991
_diffrn_measurement_device_type 'Nonius Kappa-CCD'
_diffrn_measurement_method '\f scans'
_diffrn_radiation_monochromator graphite
_diffrn_radiation_source 'fine-focus sealed tube'
_diffrn_radiation_type MoK\a
_diffrn_radiation_wavelength 0.71073
_diffrn_reflns_av_R_equivalents 0.0752
_diffrn_reflns_av_sigmaI/netI 0.0657
_diffrn_reflns_limit_h_max 15
_diffrn_reflns_limit_h_min -15
_diffrn_reflns_limit_k_max 11
_diffrn_reflns_limit_k_min -11
_diffrn_reflns_limit_l_max 21
_diffrn_reflns_limit_l_min -21
_diffrn_reflns_number 13311
_diffrn_reflns_theta_full 25.68
_diffrn_reflns_theta_max 25.68
_diffrn_reflns_theta_min 3.00
_diffrn_standards_decay_% none
_diffrn_standards_interval_time 0
_exptl_absorpt_coefficient_mu 8.313
_exptl_absorpt_correction_T_max 0.514
_exptl_absorpt_correction_T_min 0.216
_exptl_absorpt_correction_type empirical
_exptl_absorpt_process_details 'program DELABS from PLATON (Spek, 2000)'
_exptl_crystal_colour 'translucent dark red'
_exptl_crystal_density_diffrn 2.043
_exptl_crystal_density_method 'not measured'
_exptl_crystal_description parallelepiped
_exptl_crystal_F_000 1176
_exptl_crystal_size_max 0.18
_exptl_crystal_size_mid 0.12
_exptl_crystal_size_min 0.08
_refine_diff_density_max 0.849
_refine_diff_density_min -0.909
_refine_diff_density_rms 0.141
_refine_ls_extinction_method none
_refine_ls_goodness_of_fit_ref 1.005
_refine_ls_hydrogen_treatment constr
_refine_ls_matrix_type full
_refine_ls_number_parameters 236
_refine_ls_number_reflns 3801
_refine_ls_number_restraints 0
_refine_ls_restrained_S_all 1.005
_refine_ls_R_factor_all 0.0514
_refine_ls_R_factor_gt 0.0328
_refine_ls_shift/su_max 0.000
_refine_ls_shift/su_mean 0.000
_refine_ls_structure_factor_coef Fsqd
_refine_ls_weighting_details 'calc w=1/[\s^2^(Fo^2^)+(0.0141P)^2^+1.2887P] where P=(Fo^2^+2Fc^2^)/3'
_refine_ls_weighting_scheme calc
_refine_ls_wR_factor_gt 0.0666
_refine_ls_wR_factor_ref 0.0728
_reflns_number_gt 2989
_reflns_number_total 3801
_reflns_threshold_expression >2sigma(I)
_cod_data_source_file om8003493-file001.cif
_cod_data_source_block '[U(COT)(S~2~PPh~2~)(OMe)]~2~'
_cod_original_cell_volume 2024.0(3)
_cod_original_sg_symbol_H-M 'P 21/c'
_cod_database_code 4071740

loop_
_symmetry_equiv_pos_as_xyz
'x, y, z'
'-x, y+1/2, -z+1/2'
'-x, -y, -z'
'x, -y-1/2, z-1/2'

loop_
_atom_site_label
_atom_site_type_symbol
_atom_site_fract_x
_atom_site_fract_y
_atom_site_fract_z
_atom_site_U_iso_or_equiv
_atom_site_adp_type
_atom_site_occupancy
_atom_site_symmetry_multiplicity
_atom_site_calc_flag
_atom_site_refinement_flags
U U 0.077296(17) 0.42493(2) 0.093113(13) 0.02931(9) Uani 1 1 d .
P P 0.31486(12) 0.61450(18) 0.08470(10) 0.0314(4) Uani 1 1 d .
S1 S 0.26840(12) 0.43606(17) 0.02138(9) 0.0330(3) Uani 1 1 d .
S2 S 0.20884(13) 0.67277(18) 0.15442(10) 0.0366(4) Uani 1 1 d .
C1 C 0.4405(5) 0.5745(7) 0.1408(4) 0.0354(14) Uani 1 1 d .
C2 C 0.5356(5) 0.6283(7) 0.1218(4) 0.0358(15) Uani 1 1 d .
H2 H 0.5363 0.6918 0.0802 0.043 Uiso 1 1 calc R
C3 C 0.6297(5) 0.5873(7) 0.1649(4) 0.0362(14) Uani 1 1 d .
H3 H 0.6928 0.6259 0.1526 0.043 Uiso 1 1 calc R
C4 C 0.6308(5) 0.4896(7) 0.2259(4) 0.0373(15) Uani 1 1 d .
H4 H 0.6941 0.4614 0.2538 0.045 Uiso 1 1 calc R
C5 C 0.5372(5) 0.4352(8) 0.2445(4) 0.0482(18) Uani 1 1 d .
H5 H 0.5374 0.3700 0.2855 0.058 Uiso 1 1 calc R
C6 C 0.4423(5) 0.4758(8) 0.2031(4) 0.0497(19) Uani 1 1 d .
H6 H 0.3796 0.4378 0.2166 0.060 Uiso 1 1 calc R
C7 C 0.3395(5) 0.7640(7) 0.0208(4) 0.0329(14) Uani 1 1 d .
C8 C 0.3751(5) 0.7368(7) -0.0506(4) 0.0402(16) Uani 1 1 d .
H8 H 0.3886 0.6414 -0.0652 0.048 Uiso 1 1 calc R
C9 C 0.3904(6) 0.8537(7) -0.0997(4) 0.0449(17) Uani 1 1 d .
H9 H 0.4131 0.8361 -0.1475 0.054 Uiso 1 1 calc R
C10 C 0.3717(5) 0.9947(7) -0.0775(4) 0.0426(17) Uani 1 1 d .
H10 H 0.3812 1.0715 -0.1110 0.051 Uiso 1 1 calc R
C11 C 0.3396(6) 1.0245(7) -0.0072(4) 0.0439(17) Uani 1 1 d .
H11 H 0.3286 1.1208 0.0072 0.053 Uiso 1 1 calc R
C12 C 0.3233(5) 0.9094(7) 0.0432(4) 0.0381(15) Uani 1 1 d .
H12 H 0.3019 0.9291 0.0912 0.046 Uiso 1 1 calc R
C13 C 0.1706(6) 0.2006(10) 0.1702(6) 0.063(3) Uani 1 1 d .
H13 H 0.2380 0.1624 0.1705 0.076 Uiso 1 1 calc R
C14 C 0.1665(6) 0.3075(10) 0.2265(5) 0.059(2) Uani 1 1 d .
H14 H 0.2310 0.3204 0.2566 0.071 Uiso 1 1 calc R
C15 C 0.0885(9) 0.4005(9) 0.2488(4) 0.066(3) Uani 1 1 d .
H15 H 0.1120 0.4584 0.2912 0.079 Uiso 1 1 calc R
C16 C -0.0196(8) 0.4256(9) 0.2203(5) 0.066(3) Uani 1 1 d .
H16 H -0.0496 0.5021 0.2453 0.080 Uiso 1 1 calc R
C17 C -0.0904(6) 0.3585(9) 0.1623(5) 0.054(2) Uani 1 1 d .
H17 H -0.1573 0.3993 0.1585 0.065 Uiso 1 1 calc R
C18 C -0.0834(5) 0.2458(8) 0.1094(5) 0.052(2) Uani 1 1 d .
H18 H -0.1475 0.2280 0.0798 0.062 Uiso 1 1 calc R
C19 C -0.0054(7) 0.1542(8) 0.0900(4) 0.0494(19) Uani 1 1 d .
H19 H -0.0301 0.0883 0.0513 0.059 Uiso 1 1 calc R
C20 C 0.0995(7) 0.1366(9) 0.1138(5) 0.056(2) Uani 1 1 d .
H20 H 0.1303 0.0653 0.0858 0.068 Uiso 1 1 calc R
O O -0.0230(3) 0.6106(4) 0.0391(2) 0.0298(9) Uani 1 1 d .
C21 C -0.0580(5) 0.7299(7) 0.0853(4) 0.0403(16) Uani 1 1 d .
H21A H -0.0755 0.6919 0.1335 0.060 Uiso 1 1 calc R
H21B H -0.1189 0.7756 0.0578 0.060 Uiso 1 1 calc R
H21C H -0.0027 0.8008 0.0952 0.060 Uiso 1 1 calc R

loop_
_atom_site_aniso_label
_atom_site_aniso_U_11
_atom_site_aniso_U_22
_atom_site_aniso_U_33
_atom_site_aniso_U_23
_atom_site_aniso_U_13
_atom_site_aniso_U_12
U 0.03149(13) 0.02921(13) 0.02742(13) 0.00115(11) 0.00443(8) -0.00007(11)
P 0.0319(8) 0.0318(8) 0.0307(9) -0.0013(7) 0.0047(7) -0.0012(7)
S1 0.0349(8) 0.0312(8) 0.0334(8) -0.0035(7) 0.0068(6) -0.0028(7)
S2 0.0356(8) 0.0385(9) 0.0367(9) -0.0061(7) 0.0091(7) -0.0010(7)
C1 0.037(3) 0.036(3) 0.033(3) 0.000(3) 0.004(3) 0.000(3)
C2 0.044(4) 0.032(3) 0.032(4) -0.003(3) 0.008(3) -0.002(3)
C3 0.030(3) 0.039(4) 0.041(4) -0.006(3) 0.007(3) -0.004(3)
C4 0.039(4) 0.040(4) 0.033(4) -0.001(3) 0.002(3) -0.003(3)
C5 0.043(4) 0.063(5) 0.038(4) 0.018(4) 0.002(3) -0.001(4)
C6 0.036(4) 0.063(5) 0.049(5) 0.015(4) 0.001(3) -0.013(3)
C7 0.033(3) 0.031(3) 0.033(4) 0.000(3) -0.002(3) -0.003(3)
C8 0.050(4) 0.034(4) 0.037(4) -0.002(3) 0.006(3) 0.001(3)
C9 0.057(4) 0.036(4) 0.044(4) 0.004(3) 0.016(4) -0.010(3)
C10 0.046(4) 0.033(4) 0.049(5) 0.008(3) 0.003(3) -0.006(3)
C11 0.054(4) 0.026(3) 0.052(5) -0.001(3) 0.007(4) 0.007(3)
C12 0.043(4) 0.035(4) 0.036(4) -0.004(3) 0.002(3) 0.001(3)
C13 0.041(4) 0.068(6) 0.085(7) 0.047(5) 0.025(5) 0.019(4)
C14 0.046(4) 0.077(6) 0.050(5) 0.034(5) -0.010(4) -0.017(5)
C15 0.119(8) 0.057(5) 0.021(4) 0.001(3) 0.003(4) -0.037(6)
C16 0.120(8) 0.040(4) 0.050(5) 0.008(4) 0.051(6) 0.009(5)
C17 0.044(4) 0.057(5) 0.063(6) 0.021(4) 0.017(4) 0.006(4)
C18 0.037(4) 0.056(5) 0.059(5) 0.025(4) -0.004(3) -0.016(4)
C19 0.071(5) 0.037(4) 0.042(5) 0.006(3) 0.011(4) -0.013(4)
C20 0.075(6) 0.037(4) 0.064(6) 0.013(4) 0.031(5) 0.012(4)
O 0.031(2) 0.025(2) 0.034(2) -0.0013(18) 0.0052(18) -0.0007(17)
C21 0.043(4) 0.035(3) 0.043(4) -0.011(3) 0.006(3) 0.007(3)

loop_
_atom_type_symbol
_atom_type_description
_atom_type_scat_dispersion_real
_atom_type_scat_dispersion_imag
_atom_type_scat_source
C C 0.0033 0.0016 'International Tables Vol C Tables 4.2.6.8 and 6.1.1.4'
H H 0.0000 0.0000 'International Tables Vol C Tables 4.2.6.8 and 6.1.1.4'
P P 0.1023 0.0942 'International Tables Vol C Tables 4.2.6.8 and 6.1.1.4'
S S 0.1246 0.1234 'International Tables Vol C Tables 4.2.6.8 and 6.1.1.4'
U U -9.6767 9.6646 'International Tables Vol C Tables 4.2.6.8 and 6.1.1.4'
O O 0.0106 0.0060 'International Tables Vol C Tables 4.2.6.8 and 6.1.1.4'

loop_
_geom_angle_atom_site_label_1
_geom_angle_atom_site_label_2
_geom_angle_atom_site_label_3
_geom_angle
_geom_angle_site_symmetry_1
_geom_angle_site_symmetry_3
O U O 67.00(16) . 3_565
O U S1 105.17(10) . .
O U S1 75.19(10) 3_565 .
O U S2 81.13(10) . .
O U S2 123.42(10) 3_565 .
S1 U S2 69.63(4) . .
C7 P C1 105.9(3) . .
C7 P S2 110.8(2) . .
C1 P S2 110.4(2) . .
C7 P S1 109.5(2) . .
C1 P S1 108.4(2) . .
S2 P S1 111.75(10) . .
P S1 U 90.02(7) . .
P S2 U 88.59(7) . .
C2 C1 C6 118.5(6) . .
C2 C1 P 123.0(5) . .
C6 C1 P 118.3(5) . .
C1 C2 C3 120.2(6) . .
C4 C3 C2 121.0(6) . .
C5 C4 C3 119.1(6) . .
C4 C5 C6 121.1(7) . .
C5 C6 C1 120.2(6) . .
C8 C7 C12 119.3(6) . .
C8 C7 P 120.8(5) . .
C12 C7 P 119.9(5) . .
C7 C8 C9 119.6(6) . .
C10 C9 C8 120.1(7) . .
C11 C10 C9 121.4(6) . .
C10 C11 C12 119.8(6) . .
C11 C12 C7 119.8(6) . .
C20 C13 C14 136.0(7) . .
C20 C13 U 75.5(4) . .
C14 C13 U 76.2(4) . .
C13 C14 C15 135.3(8) . .
C13 C14 U 73.6(4) . .
C15 C14 U 75.9(4) . .
C14 C15 C16 133.9(8) . .
C14 C15 U 74.0(4) . .
C16 C15 U 73.1(4) . .
C17 C16 C15 133.4(8) . .
C17 C16 U 74.1(4) . .
C15 C16 U 76.1(4) . .
C18 C17 C16 135.0(7) . .
C18 C17 U 75.4(4) . .
C16 C17 U 75.1(4) . .
C19 C18 C17 136.0(7) . .
C19 C18 U 75.8(4) . .
C17 C18 U 74.3(4) . .
C20 C19 C18 135.4(8) . .
C20 C19 U 74.4(5) . .
C18 C19 U 74.4(4) . .
C19 C20 C13 134.7(8) . .
C19 C20 U 76.0(4) . .
C13 C20 U 74.3(5) . .
C21 O U 121.8(4) . .
C21 O U 124.9(3) . 3_565
U O U 113.00(16) . 3_565

loop_
_geom_bond_atom_site_label_1
_geom_bond_atom_site_label_2
_geom_bond_distance
_geom_bond_site_symmetry_2
U O 2.262(4) .
U O 2.348(4) 3_565
U C13 2.654(7) .
U C17 2.657(7) .
U C20 2.668(8) .
U C16 2.670(7) .
U C18 2.670(7) .
U C14 2.687(7) .
U C19 2.688(7) .
U C15 2.710(7) .
U S1 2.8824(16) .
U S2 2.9435(16) .
P C7 1.814(6) .
P C1 1.816(6) .
P S2 2.001(2) .
P S1 2.017(2) .
C1 C2 1.390(9) .
C1 C6 1.410(9) .
C2 C3 1.392(9) .
C3 C4 1.387(9) .
C4 C5 1.373(9) .
C5 C6 1.386(10) .
C7 C8 1.399(9) .
C7 C12 1.406(8) .
C8 C9 1.398(9) .
C9 C10 1.374(9) .
C10 C11 1.368(10) .
C11 C12 1.401(9) .
C13 C20 1.385(12) .
C13 C14 1.390(13) .
C14 C15 1.402(13) .
C15 C16 1.431(14) .
C16 C17 1.413(13) .
C17 C18 1.391(12) .
C18 C19 1.376(11) .
C19 C20 1.367(12) .
O C21 1.458(7) .
O U 2.348(4) 3_565
O O 2.545(8) 3_565
